data_7017613
loop_
_publ_author_name
'Coyle, Laura'
'Middleton, Paul S.'
'Murphy, Christopher J.'
'Clegg, William'
'Harrington, Ross W.'
'Errington, R. John'

_publ_section_title
;
 Protonolysis of [((i)PrO)TiMo5O18]3-: access to a family of TiMo5
 Lindqvist type polyoxometalates.
;
_journal_issue 3
_journal_name_full 'Dalton transactions (Cambridge, England : 2003)'
_journal_page_first 971
_journal_page_last 981
_journal_paper_doi 10.1039/c1dt11256b
_journal_volume 41
_journal_year 2012
_chemical_formula_moiety '6 C16 H36 N +,Mo10 O37 Ti2 6-,2 C2 H3 N'
_chemical_formula_sum 'C100 H222 Mo10 N8 O37 Ti2'
_chemical_formula_weight 3184.06
_chemical_name_systematic
;
?
;
_space_group_IT_number 92
_symmetry_cell_setting tetragonal
_symmetry_space_group_name_Hall 'P 4abw 2nw'
_symmetry_space_group_name_H-M 'P 41 21 2'
_atom_sites_solution_hydrogens geom
_atom_sites_solution_primary direct
_atom_sites_solution_secondary difmap
_audit_creation_method SHELXL-97
_cell_angle_alpha 90.00
_cell_angle_beta 90.00
_cell_angle_gamma 90.00
_cell_formula_units_Z 4
_cell_length_a 16.1864(17)
_cell_length_b 16.1864(17)
_cell_length_c 50.752(7)
_cell_measurement_reflns_used 7931
_cell_measurement_temperature 160(2)
_cell_measurement_theta_max 28.43
_cell_measurement_theta_min 2.15
_cell_volume 13297(3)
_computing_cell_refinement 'Bruker SAINT'
_computing_data_collection 'Bruker SMART'
_computing_data_reduction 'Bruker SAINT'
_computing_molecular_graphics 'Bruker SHELXTL'
_computing_publication_material 'Bruker SHELXTL and local programs'
_computing_structure_refinement 'Bruker SHELXTL'
_computing_structure_solution 'Bruker SHELXTL'
_diffrn_ambient_temperature 160(2)
_diffrn_measured_fraction_theta_full 0.999
_diffrn_measured_fraction_theta_max 0.952
_diffrn_measurement_device_type 'Bruker SMART 1K CCD diffractometer'
_diffrn_measurement_method 'thin-slice \w scans'
_diffrn_radiation_monochromator graphite
_diffrn_radiation_source 'sealed tube'
_diffrn_radiation_type MoK\a
_diffrn_radiation_wavelength 0.71073
_diffrn_reflns_av_R_equivalents 0.0540
_diffrn_reflns_av_sigmaI/netI 0.0348
_diffrn_reflns_limit_h_max 21
_diffrn_reflns_limit_h_min -21
_diffrn_reflns_limit_k_max 20
_diffrn_reflns_limit_k_min -20
_diffrn_reflns_limit_l_max 67
_diffrn_reflns_limit_l_min -67
_diffrn_reflns_number 114405
_diffrn_reflns_theta_full 26.00
_diffrn_reflns_theta_max 28.67
_diffrn_reflns_theta_min 1.32
_exptl_absorpt_coefficient_mu 1.094
_exptl_absorpt_correction_T_max 0.700
_exptl_absorpt_correction_T_min 0.560
_exptl_absorpt_correction_type multi-scan
_exptl_absorpt_process_details SADABS
_exptl_crystal_colour 'pale yellow'
_exptl_crystal_density_diffrn 1.591
_exptl_crystal_density_method 'not measured'
_exptl_crystal_description block
_exptl_crystal_F_000 6552
_exptl_crystal_size_max 0.60
_exptl_crystal_size_mid 0.48
_exptl_crystal_size_min 0.35
_refine_diff_density_max 0.892
_refine_diff_density_min -1.333
_refine_diff_density_rms 0.117
_refine_ls_abs_structure_details 'Flack H D (1983), Acta Cryst. A39, 876-881'
_refine_ls_abs_structure_Flack -0.03(3)
_refine_ls_extinction_coef 0.000182(12)
_refine_ls_extinction_expression Fc^*^=kFc[1+0.001xFc^2^\l^3^/sin(2\q)]^-1/4^
_refine_ls_extinction_method SHELXL
_refine_ls_goodness_of_fit_ref 1.114
_refine_ls_hydrogen_treatment constr
_refine_ls_matrix_type full
_refine_ls_number_parameters 724
_refine_ls_number_reflns 15970
_refine_ls_number_restraints 0
_refine_ls_restrained_S_all 1.114
_refine_ls_R_factor_all 0.0484
_refine_ls_R_factor_gt 0.0400
_refine_ls_shift/su_max 0.002
_refine_ls_shift/su_mean 0.000
_refine_ls_structure_factor_coef Fsqd
_refine_ls_weighting_details 'calc w=1/[\s^2^(Fo^2^)+(0.0323P)^2^+26.3651P] where P=(Fo^2^+2Fc^2^)/3'
_refine_ls_weighting_scheme calc
_refine_ls_wR_factor_gt 0.0874
_refine_ls_wR_factor_ref 0.0907
_reflns_number_gt 14323
_reflns_number_total 15970
_reflns_threshold_expression I>2\s(I)
_cod_data_source_file c1dt11256b.txt
_cod_data_source_block rje260_salt_of_7
_cod_database_code 7017613
_computing_special_details
;
TITL rje260 in P4(1)2(1)2
CELL 0.71073 16.1864 16.1864 50.7519 90.000 90.000 90.000
ZERR 4.00 0.0017 0.0017 0.0074 0.000 0.000 0.000
LATT -1
SYMM -X, -Y, 0.5+Z
SYMM 0.5-Y, 0.5+X, 0.25+Z
SYMM 0.5+Y, 0.5-X, 0.75+Z
SYMM 0.5-X, 0.5+Y, 0.25-Z
SYMM 0.5+X, 0.5-Y, 0.75-Z
SYMM Y, X, -Z
SYMM -Y, -X, 0.5-Z
SFAC C H N O TI MO
UNIT 400 888 32 148 8 40

SIZE 0.60 0.48 0.35
TEMP -113

L.S. 8
ACTA 52
BOND $H
FMAP 2
PLAN 10
CONN $TI $MO 6

WGHT 0.032300 26.365095
EXTI 0.000182
FVAR 0.07558
TI1 5 0.490172 0.495603 0.464325 11.00000 0.01464 0.01659 =
0.01224 0.00067 -0.00085 0.00173
MO2 6 0.337771 0.486587 0.424671 11.00000 0.01489 0.02194 =
0.02029 -0.00373 -0.00306 0.00176
MO3 6 0.490257 0.350510 0.421506 11.00000 0.02275 0.01322 =
0.02111 -0.00092 0.00036 0.00306
MO4 6 0.623548 0.504321 0.417960 11.00000 0.01597 0.02200 =
0.01905 0.00228 0.00374 0.00087
MO5 6 0.472195 0.640006 0.421643 11.00000 0.02385 0.01331 =
0.01676 0.00040 -0.00260 0.00261
MO6 6 0.470042 0.494800 0.375597 11.00000 0.03101 0.02404 =
0.01174 -0.00133 -0.00138 0.00487
O1 4 0.497582 0.497582 0.500000 10.50000 0.02948 0.02948 =
0.01486 0.00186 -0.00186 0.00107
O2 4 0.234048 0.470565 0.426517 11.00000 0.01859 0.03331 =
0.03069 -0.00600 -0.00349 0.00056
O3 4 0.501649 0.246394 0.420411 11.00000 0.03643 0.01667 =
0.04100 -0.00169 0.00072 0.00377
O4 4 0.727291 0.518433 0.414492 11.00000 0.02249 0.03508 =
0.03068 0.00581 0.00739 0.00275
O5 4 0.458216 0.743952 0.421594 11.00000 0.03933 0.01914 =
0.02937 0.00111 -0.00768 0.00563
O6 4 0.461952 0.496305 0.342419 11.00000 0.05387 0.04200 =
0.01287 -0.00043 -0.00365 0.00558
O7 4 0.480974 0.495609 0.421486 11.00000 0.01584 0.01549 =
0.01317 0.00022 -0.00270 0.00222
O12 4 0.372268 0.480486 0.459600 11.00000 0.01607 0.02596 =
0.02122 -0.00074 0.00210 0.00040
O13 4 0.505250 0.377643 0.456638 11.00000 0.02262 0.01637 =
0.02077 0.00433 -0.00073 0.00162
O14 4 0.605728 0.510735 0.453948 11.00000 0.01455 0.02524 =
0.01728 0.00178 -0.00249 -0.00007
O15 4 0.473562 0.613594 0.457249 11.00000 0.02054 0.01638 =
0.01827 -0.00237 -0.00042 0.00344
O23 4 0.376945 0.365645 0.422700 11.00000 0.02225 0.01940 =
0.02022 -0.00234 -0.00086 -0.00449
O25 4 0.350276 0.600603 0.423304 11.00000 0.02098 0.02392 =
0.02320 -0.00398 -0.00575 0.00690
O26 4 0.357723 0.480413 0.387001 11.00000 0.02367 0.02791 =
0.02360 -0.00623 -0.00777 0.00140
O34 4 0.610049 0.389855 0.417003 11.00000 0.01914 0.02023 =
0.02887 0.00471 0.00662 0.00817
O36 4 0.487031 0.380849 0.383834 11.00000 0.03010 0.02405 =
0.02318 -0.00682 0.00053 0.00380
O45 4 0.584655 0.625694 0.417509 11.00000 0.02469 0.01883 =
0.02989 0.00185 0.00200 0.00014
O46 4 0.585914 0.510847 0.381667 11.00000 0.03396 0.03482 =
0.01356 -0.00173 0.00317 -0.00259
O56 4 0.456735 0.609675 0.384673 11.00000 0.03231 0.02418 =
0.01565 0.00071 -0.00330 0.00476
N1 3 0.765894 0.795749 0.407621 11.00000 0.02281 0.01721 =
0.01826 0.00086 0.00554 -0.00112
C111 1 0.738930 0.844329 0.383402 11.00000 0.02765 0.02246 =
0.01850 0.00471 0.00578 -0.00170
AFIX 23
H11A 2 0.783582 0.841262 0.370107 11.00000 -1.20000
H11B 2 0.732717 0.903058 0.388476 11.00000 -1.20000
AFIX 0
C112 1 0.658718 0.815878 0.370545 11.00000 0.02835 0.03101 =
0.03014 0.00517 0.00122 -0.00158
AFIX 23
H11C 2 0.663315 0.756908 0.365581 11.00000 -1.20000
H11D 2 0.612584 0.821557 0.383223 11.00000 -1.20000
AFIX 0
C113 1 0.641003 0.867484 0.346128 11.00000 0.02780 0.03155 =
0.02648 0.00358 -0.00087 0.00103
AFIX 23
H11E 2 0.636682 0.926277 0.351325 11.00000 -1.20000
H11F 2 0.688064 0.862297 0.333779 11.00000 -1.20000
AFIX 0
C114 1 0.562324 0.842400 0.331996 11.00000 0.03500 0.06004 =
0.03115 0.00737 -0.00401 -0.00759
AFIX 137
H11G 2 0.565564 0.783918 0.327107 11.00000 -1.50000
H11H 2 0.555681 0.876011 0.316076 11.00000 -1.50000
H11I 2 0.514897 0.851065 0.343676 11.00000 -1.50000
AFIX 0
C121 1 0.697417 0.794879 0.428206 11.00000 0.02330 0.02295 =
0.01972 0.00465 0.00567 0.00374
AFIX 23
H12A 2 0.646697 0.772261 0.420033 11.00000 -1.20000
H12B 2 0.713692 0.757079 0.442636 11.00000 -1.20000
AFIX 0
C122 1 0.677619 0.878432 0.439884 11.00000 0.03707 0.03063 =
0.03196 0.00421 0.01445 0.00334
AFIX 23
H12C 2 0.668334 0.918668 0.425494 11.00000 -1.20000
H12D 2 0.725216 0.897852 0.450453 11.00000 -1.20000
AFIX 0
C123 1 0.601606 0.874578 0.457177 11.00000 0.03556 0.04653 =
0.03360 0.00176 0.01445 0.00474
AFIX 23
H12E 2 0.553047 0.860789 0.446163 11.00000 -1.20000
H12F 2 0.608623 0.829901 0.470310 11.00000 -1.20000
AFIX 0
C124 1 0.585581 0.954877 0.471377 11.00000 0.06946 0.06207 =
0.06158 -0.01233 0.03326 0.01576
AFIX 137
H12G 2 0.635318 0.971430 0.481039 11.00000 -1.50000
H12H 2 0.539751 0.947594 0.483779 11.00000 -1.50000
H12I 2 0.571264 0.997768 0.458536 11.00000 -1.50000
AFIX 0
C131 1 0.842989 0.838554 0.418170 11.00000 0.02628 0.02555 =
0.01504 -0.00104 0.00270 -0.00174
AFIX 23
H13A 2 0.885465 0.838658 0.404135 11.00000 -1.20000
H13B 2 0.829040 0.896838 0.422067 11.00000 -1.20000
AFIX 0
C132 1 0.880109 0.800207 0.442707 11.00000 0.02667 0.03757 =
0.02686 0.00510 0.00102 -0.00028
AFIX 23
H13C 2 0.835604 0.787420 0.455451 11.00000 -1.20000
H13D 2 0.908023 0.747815 0.438011 11.00000 -1.20000
AFIX 0
C133 1 0.941426 0.858105 0.455232 11.00000 0.04065 0.06024 =
0.04259 0.00504 -0.01274 -0.00799
AFIX 23
H13E 2 0.913049 0.909899 0.460305 11.00000 -1.20000
H13F 2 0.984927 0.872133 0.442270 11.00000 -1.20000
AFIX 0
C134 1 0.981299 0.819581 0.479602 11.00000 0.05188 0.08842 =
0.03195 0.00586 -0.01732 -0.00578
AFIX 137
H13G 2 0.938137 0.802864 0.492050 11.00000 -1.50000
H13H 2 1.017741 0.860116 0.488008 11.00000 -1.50000
H13I 2 1.013590 0.771056 0.474378 11.00000 -1.50000
AFIX 0
C141 1 0.783352 0.706152 0.400962 11.00000 0.02647 0.01704 =
0.02702 0.00300 0.00402 -0.00064
AFIX 23
H14A 2 0.731196 0.680239 0.395002 11.00000 -1.20000
H14B 2 0.800723 0.677508 0.417282 11.00000 -1.20000
AFIX 0
C142 1 0.848807 0.691503 0.380002 11.00000 0.02777 0.02332 =
0.02582 0.00035 0.00307 0.00222
AFIX 23
H14C 2 0.901567 0.717182 0.385506 11.00000 -1.20000
H14D 2 0.831349 0.717203 0.363200 11.00000 -1.20000
AFIX 0
C143 1 0.860971 0.598594 0.376099 11.00000 0.03843 0.02360 =
0.03629 0.00307 0.01347 0.00069
AFIX 23
H14E 2 0.876027 0.573507 0.393229 11.00000 -1.20000
H14F 2 0.807850 0.573989 0.370451 11.00000 -1.20000
AFIX 0
C144 1 0.926418 0.576764 0.356126 11.00000 0.04469 0.02873 =
0.03675 -0.00348 0.01156 0.00325
AFIX 137
H14G 2 0.913326 0.603139 0.339253 11.00000 -1.50000
H14H 2 0.928142 0.516684 0.353803 11.00000 -1.50000
H14I 2 0.980313 0.596286 0.362342 11.00000 -1.50000
AFIX 0
N2 3 0.218175 0.188296 0.406618 11.00000 0.03461 0.02634 =
0.02226 -0.00503 -0.01047 0.00038
C211 1 0.249740 0.142249 0.382511 11.00000 0.03727 0.02488 =
0.02537 -0.00394 -0.00997 -0.00097
AFIX 23
H21A 2 0.209708 0.150061 0.367975 11.00000 -1.20000
H21B 2 0.251397 0.082504 0.386652 11.00000 -1.20000
AFIX 0
C212 1 0.334795 0.168548 0.372875 11.00000 0.03621 0.04310 =
0.04056 0.00089 -0.00498 -0.01035
AFIX 23
H21C 2 0.336345 0.229445 0.371129 11.00000 -1.20000
H21D 2 0.376835 0.152269 0.386058 11.00000 -1.20000
AFIX 0
C213 1 0.355586 0.129959 0.346849 11.00000 0.04622 0.03419 =
0.04004 0.00516 0.00248 -0.00770
AFIX 23
H21E 2 0.314507 0.147895 0.333577 11.00000 -1.20000
H21F 2 0.351714 0.069133 0.348479 11.00000 -1.20000
AFIX 0
C214 1 0.440909 0.152610 0.337357 11.00000 0.04896 0.07627 =
0.04267 0.00461 0.00300 -0.01113
AFIX 137
H21G 2 0.448552 0.212514 0.338737 11.00000 -1.50000
H21H 2 0.447328 0.135566 0.318941 11.00000 -1.50000
H21I 2 0.482299 0.124470 0.348222 11.00000 -1.50000
AFIX 0
C221 1 0.280650 0.180298 0.428861 11.00000 0.03932 0.03332 =
0.02790 -0.00595 -0.01591 -0.00020
AFIX 23
H22A 2 0.334628 0.201257 0.422579 11.00000 -1.20000
H22B 2 0.262798 0.216000 0.443641 11.00000 -1.20000
AFIX 0
C222 1 0.292447 0.093229 0.439153 11.00000 0.03918 0.03331 =
0.03835 -0.00339 -0.01216 -0.00092
AFIX 23
H22C 2 0.239559 0.073404 0.446637 11.00000 -1.20000
H22D 2 0.307051 0.056541 0.424257 11.00000 -1.20000
AFIX 0
C223 1 0.358448 0.087056 0.459872 11.00000 0.05789 0.04864 =
0.04267 -0.00559 -0.02406 0.00438
AFIX 23
H22E 2 0.347301 0.127815 0.473975 11.00000 -1.20000
H22F 2 0.412710 0.100461 0.451951 11.00000 -1.20000
AFIX 0
C224 1 0.361593 0.000414 0.471768 11.00000 0.07440 0.06378 =
0.03770 -0.00427 -0.02159 0.01804
AFIX 137
H22G 2 0.306024 -0.016049 0.477353 11.00000 -1.50000
H22H 2 0.398673 0.000380 0.487033 11.00000 -1.50000
H22I 2 0.382101 -0.038669 0.458550 11.00000 -1.50000
AFIX 0
C231 1 0.135821 0.149586 0.414201 11.00000 0.03404 0.03398 =
0.03101 -0.00156 -0.00854 -0.00019
AFIX 23
H23A 2 0.143727 0.089483 0.416790 11.00000 -1.20000
H23B 2 0.096283 0.157151 0.399515 11.00000 -1.20000
AFIX 0
C232 1 0.098649 0.186691 0.439369 11.00000 0.04489 0.05014 =
0.04731 -0.00691 -0.00097 0.00988
AFIX 23
H23C 2 0.142551 0.191047 0.452879 11.00000 -1.20000
H23D 2 0.078887 0.243276 0.435483 11.00000 -1.20000
AFIX 0
C233 1 0.029246 0.137887 0.450300 11.00000 0.07478 0.07977 =
0.05862 -0.02495 0.00870 -0.01675
AFIX 23
H23E 2 0.047668 0.080005 0.452579 11.00000 -1.20000
H23F 2 -0.016555 0.137848 0.437372 11.00000 -1.20000
AFIX 0
C234 1 -0.002915 0.168940 0.476129 11.00000 0.06830 0.15546 =
0.08225 -0.05307 0.03009 -0.04779
AFIX 137
H23G 2 0.041826 0.169015 0.489138 11.00000 -1.50000
H23H 2 -0.047611 0.132861 0.482232 11.00000 -1.50000
H23I 2 -0.024008 0.225268 0.473921 11.00000 -1.50000
AFIX 0
C241 1 0.208032 0.280151 0.400723 11.00000 0.03841 0.02436 =
0.02881 0.00001 -0.01196 -0.00020
AFIX 23
H24A 2 0.186930 0.307741 0.416778 11.00000 -1.20000
H24B 2 0.263222 0.303618 0.396893 11.00000 -1.20000
AFIX 0
C242 1 0.151151 0.300927 0.378087 11.00000 0.03193 0.02442 =
0.02869 -0.00260 -0.00754 0.00104
AFIX 23
H24C 2 0.094702 0.280713 0.381938 11.00000 -1.20000
H24D 2 0.170807 0.273519 0.361814 11.00000 -1.20000
AFIX 0
C243 1 0.149643 0.394261 0.374113 11.00000 0.03684 0.02634 =
0.03556 -0.00381 -0.00679 -0.00532
AFIX 23
H24E 2 0.206636 0.414036 0.370898 11.00000 -1.20000
H24F 2 0.129310 0.420959 0.390421 11.00000 -1.20000
AFIX 0
C244 1 0.094670 0.420144 0.351032 11.00000 0.04255 0.02832 =
0.03838 0.00524 -0.00301 0.00068
AFIX 137
H24G 2 0.116283 0.396316 0.334674 11.00000 -1.50000
H24H 2 0.094223 0.480525 0.349624 11.00000 -1.50000
H24I 2 0.038282 0.400173 0.354011 11.00000 -1.50000
AFIX 0
N3 3 0.299759 0.710338 0.499828 11.00000 0.02623 0.03229 =
0.01997 0.00080 0.00297 0.01224
C311 1 0.303353 0.752323 0.472707 11.00000 0.02998 0.03808 =
0.01971 -0.00288 0.00438 0.00918
AFIX 23
H31A 2 0.348509 0.793558 0.473080 11.00000 -1.20000
H31B 2 0.318566 0.709935 0.459509 11.00000 -1.20000
AFIX 0
C312 1 0.224848 0.795756 0.463103 11.00000 0.03531 0.03964 =
0.02161 0.00461 0.00304 0.00534
AFIX 23
H31C 2 0.211520 0.842590 0.474907 11.00000 -1.20000
H31D 2 0.177835 0.756642 0.463378 11.00000 -1.20000
AFIX 0
C313 1 0.238803 0.827505 0.434880 11.00000 0.04246 0.04636 =
0.01828 0.00001 0.00097 0.00086
AFIX 23
H31E 2 0.291162 0.859051 0.434226 11.00000 -1.20000
H31F 2 0.244087 0.779800 0.422790 11.00000 -1.20000
AFIX 0
C314 1 0.168578 0.882355 0.425621 11.00000 0.06325 0.04584 =
0.04573 0.00948 -0.00620 0.00223
AFIX 137
H31G 2 0.116913 0.850790 0.425681 11.00000 -1.50000
H31H 2 0.180100 0.901871 0.407715 11.00000 -1.50000
H31I 2 0.163354 0.929839 0.437485 11.00000 -1.50000
AFIX 0
C321 1 0.387963 0.714910 0.510903 11.00000 0.02450 0.02808 =
0.03548 -0.00634 -0.00267 0.01059
AFIX 23
H32A 2 0.392909 0.674236 0.525385 11.00000 -1.20000
H32B 2 0.426892 0.698018 0.496855 11.00000 -1.20000
AFIX 0
C322 1 0.414867 0.799389 0.521325 11.00000 0.03794 0.02979 =
0.03326 -0.00365 -0.00054 0.00887
AFIX 23
H32C 2 0.396551 0.843229 0.509041 11.00000 -1.20000
H32D 2 0.388938 0.809701 0.538683 11.00000 -1.20000
AFIX 0
C323 1 0.508202 0.801634 0.524021 11.00000 0.04200 0.02543 =
0.03577 0.00805 0.00380 -0.00302
AFIX 23
H32E 2 0.533371 0.801820 0.506243 11.00000 -1.20000
H32F 2 0.526928 0.751065 0.533226 11.00000 -1.20000
AFIX 0
C324 1 0.538118 0.877215 0.539209 11.00000 0.05290 0.03841 =
0.05021 0.00610 -0.00569 -0.00680
AFIX 137
H32G 2 0.513189 0.927095 0.531687 11.00000 -1.50000
H32H 2 0.598416 0.880988 0.537951 11.00000 -1.50000
H32I 2 0.521973 0.872135 0.557748 11.00000 -1.50000
AFIX 0
C331 1 0.238890 0.754386 0.517618 11.00000 0.03150 0.03238 =
0.01792 0.00120 0.00042 0.01234
AFIX 23
H33A 2 0.183887 0.753285 0.509094 11.00000 -1.20000
H33B 2 0.255857 0.812961 0.519112 11.00000 -1.20000
AFIX 0
C332 1 0.230547 0.718862 0.545238 11.00000 0.03619 0.03947 =
0.02123 0.00438 0.00217 0.00758
AFIX 23
H33C 2 0.285962 0.710492 0.553050 11.00000 -1.20000
H33D 2 0.202205 0.664714 0.544488 11.00000 -1.20000
AFIX 0
C333 1 0.180364 0.779339 0.562281 11.00000 0.03457 0.04441 =
0.01774 -0.00358 0.00036 0.00402
AFIX 23
H33E 2 0.182048 0.760330 0.580813 11.00000 -1.20000
H33F 2 0.206953 0.834372 0.561547 11.00000 -1.20000
AFIX 0
C334 1 0.090111 0.788033 0.553812 11.00000 0.03215 0.05391 =
0.05171 -0.00956 0.00511 0.00468
AFIX 137
H33G 2 0.087703 0.808674 0.535675 11.00000 -1.50000
H33H 2 0.061904 0.826958 0.565552 11.00000 -1.50000
H33I 2 0.062888 0.734040 0.554782 11.00000 -1.50000
AFIX 0
C341 1 0.279951 0.619305 0.497580 11.00000 0.02472 0.02821 =
0.03126 -0.00132 0.00091 0.01011
AFIX 23
H34A 2 0.281509 0.595008 0.515474 11.00000 -1.20000
H34B 2 0.324212 0.592592 0.487156 11.00000 -1.20000
AFIX 0
C342 1 0.197558 0.597596 0.485130 11.00000 0.03121 0.03915 =
0.02538 0.00067 0.00180 0.01240
AFIX 23
H34C 2 0.197888 0.613015 0.466254 11.00000 -1.20000
H34D 2 0.152648 0.628567 0.493950 11.00000 -1.20000
AFIX 0
C343 1 0.182794 0.505160 0.487957 11.00000 0.02954 0.04523 =
0.03681 0.00313 0.00604 -0.00225
AFIX 23
H34E 2 0.230715 0.475138 0.480524 11.00000 -1.20000
H34F 2 0.179267 0.491291 0.506922 11.00000 -1.20000
AFIX 0
C344 1 0.104704 0.475566 0.474318 11.00000 0.03132 0.05886 =
0.05474 0.00076 0.01050 -0.00561
AFIX 137
H34G 2 0.057074 0.506085 0.481201 11.00000 -1.50000
H34H 2 0.097170 0.416403 0.477642 11.00000 -1.50000
H34I 2 0.109474 0.485114 0.455311 11.00000 -1.50000
AFIX 0
N4 3 0.754714 0.754714 0.500000 10.50000 0.06393 0.06393 =
0.03482 -0.00118 0.00118 -0.03611
C41 1 0.705693 0.705693 0.500000 10.50000 0.04029 0.04029 =
0.02499 -0.00292 0.00292 -0.00707
C42 1 0.640774 0.640774 0.500000 10.50000 0.03992 0.03992 =
0.06527 -0.01180 0.01180 -0.01185
N5 3 0.222800 0.222800 0.500000 10.50000 0.10682 0.10682 =
0.04650 -0.01559 0.01559 -0.06222
C51 1 0.271867 0.271867 0.500000 10.50000 0.04783 0.04783 =
0.03428 -0.00147 0.00147 -0.01104
C52 1 0.334930 0.334930 0.500000 10.50000 0.04019 0.04019 =
0.11791 0.02673 -0.02673 -0.01704
HKLF 4

REM rje260 in P4(1)2(1)2
REM R1 = 0.0400 for 14323 Fo > 4sig(Fo) and 0.0484 for all 15970 data
REM 724 parameters refined using 0 restraints

END

WGHT 0.0308 27.8009
REM Highest difference peak 0.892, deepest hole -1.333, 1-sigma level 0.117
Q1 1 0.5288 0.5141 0.3842 11.00000 0.05 0.89
Q2 1 0.5379 0.4986 0.3873 11.00000 0.05 0.87
Q3 1 0.6611 0.5167 0.4324 11.00000 0.05 0.84
Q4 1 0.5741 0.5149 0.4188 11.00000 0.05 0.76
Q5 1 0.4560 0.4399 0.3774 11.00000 0.05 0.73
Q6 1 0.2810 0.4975 0.4233 11.00000 0.05 0.73
Q7 1 0.3650 0.4877 0.4092 11.00000 0.05 0.72
Q8 1 0.5936 0.4522 0.4208 11.00000 0.05 0.72
Q9 1 0.4199 0.6455 0.4225 11.00000 0.05 0.72
Q10 1 0.4997 0.3947 0.4328 11.00000 0.05 0.70
;

loop_
_symmetry_equiv_pos_as_xyz
'x, y, z'
'-x, -y, z+1/2'
'-y+1/2, x+1/2, z+1/4'
'y+1/2, -x+1/2, z+3/4'
'-x+1/2, y+1/2, -z+1/4'
'x+1/2, -y+1/2, -z+3/4'
'y, x, -z'
'-y, -x, -z+1/2'

loop_
_atom_site_label
_atom_site_type_symbol
_atom_site_fract_x
_atom_site_fract_y
_atom_site_fract_z
_atom_site_U_iso_or_equiv
_atom_site_adp_type
_atom_site_occupancy
_atom_site_symmetry_multiplicity
_atom_site_calc_flag
_atom_site_refinement_flags
Ti1 Ti 0.49017(4) 0.49560(4) 0.464325(12) 0.01449(13) Uani 1 1 d .
Mo2 Mo 0.33777(2) 0.48659(2) 0.424671(7) 0.01904(8) Uani 1 1 d .
Mo3 Mo 0.49026(2) 0.35051(2) 0.421506(7) 0.01903(8) Uani 1 1 d .
Mo4 Mo 0.62355(2) 0.50432(2) 0.417960(7) 0.01901(8) Uani 1 1 d .
Mo5 Mo 0.47220(2) 0.64001(2) 0.421643(7) 0.01797(8) Uani 1 1 d .
Mo6 Mo 0.47004(2) 0.49480(2) 0.375597(6) 0.02226(8) Uani 1 1 d .
O1 O 0.49758(18) 0.49758(18) 0.5000 0.0246(9) Uani 1 2 d S
O2 O 0.23405(19) 0.4706(2) 0.42652(6) 0.0275(7) Uani 1 1 d .
O3 O 0.5016(2) 0.24639(18) 0.42041(7) 0.0314(7) Uani 1 1 d .
O4 O 0.72729(19) 0.5184(2) 0.41449(6) 0.0294(7) Uani 1 1 d .
O5 O 0.4582(2) 0.74395(19) 0.42159(7) 0.0293(7) Uani 1 1 d .
O6 O 0.4620(2) 0.4963(2) 0.34242(6) 0.0362(8) Uani 1 1 d .
O7 O 0.48097(15) 0.49561(16) 0.42149(5) 0.0148(5) Uani 1 1 d .
O12 O 0.37227(17) 0.48049(18) 0.45960(5) 0.0211(6) Uani 1 1 d .
O13 O 0.50525(18) 0.37764(17) 0.45664(5) 0.0199(6) Uani 1 1 d .
O14 O 0.60573(16) 0.51073(18) 0.45395(5) 0.0190(6) Uani 1 1 d .
O15 O 0.47356(18) 0.61359(17) 0.45725(5) 0.0184(6) Uani 1 1 d .
O23 O 0.37695(18) 0.36564(18) 0.42270(6) 0.0206(6) Uani 1 1 d .
O25 O 0.35028(18) 0.60060(19) 0.42330(6) 0.0227(6) Uani 1 1 d .
O26 O 0.35772(18) 0.48041(19) 0.38700(6) 0.0251(7) Uani 1 1 d .
O34 O 0.61005(18) 0.38986(18) 0.41700(6) 0.0227(7) Uani 1 1 d .
O36 O 0.4870(2) 0.38085(19) 0.38383(6) 0.0258(7) Uani 1 1 d .
O45 O 0.58466(19) 0.62569(19) 0.41751(6) 0.0245(7) Uani 1 1 d .
O46 O 0.5859(2) 0.5108(2) 0.38167(5) 0.0274(7) Uani 1 1 d .
O56 O 0.4567(2) 0.60968(19) 0.38467(6) 0.0240(7) Uani 1 1 d .
N1 N 0.7659(2) 0.7957(2) 0.40762(7) 0.0194(7) Uani 1 1 d .
C111 C 0.7389(3) 0.8443(3) 0.38340(8) 0.0229(9) Uani 1 1 d .
H11A H 0.7836 0.8413 0.3701 0.027 Uiso 1 1 calc R
H11B H 0.7327 0.9031 0.3885 0.027 Uiso 1 1 calc R
C112 C 0.6587(3) 0.8159(3) 0.37055(9) 0.0298(10) Uani 1 1 d .
H11C H 0.6633 0.7569 0.3656 0.036 Uiso 1 1 calc R
H11D H 0.6126 0.8216 0.3832 0.036 Uiso 1 1 calc R
C113 C 0.6410(3) 0.8675(3) 0.34613(9) 0.0286(10) Uani 1 1 d .
H11E H 0.6367 0.9263 0.3513 0.034 Uiso 1 1 calc R
H11F H 0.6881 0.8623 0.3338 0.034 Uiso 1 1 calc R
C114 C 0.5623(3) 0.8424(4) 0.33200(11) 0.0421(14) Uani 1 1 d .
H11G H 0.5656 0.7839 0.3271 0.063 Uiso 1 1 calc R
H11H H 0.5557 0.8760 0.3161 0.063 Uiso 1 1 calc R
H11I H 0.5149 0.8511 0.3437 0.063 Uiso 1 1 calc R
C121 C 0.6974(3) 0.7949(3) 0.42821(8) 0.0220(9) Uani 1 1 d .
H12A H 0.6467 0.7723 0.4200 0.026 Uiso 1 1 calc R
H12B H 0.7137 0.7571 0.4426 0.026 Uiso 1 1 calc R
C122 C 0.6776(3) 0.8784(3) 0.43988(10) 0.0332(11) Uani 1 1 d .
H12C H 0.6683 0.9187 0.4255 0.040 Uiso 1 1 calc R
H12D H 0.7252 0.8979 0.4505 0.040 Uiso 1 1 calc R
C123 C 0.6016(3) 0.8746(4) 0.45718(11) 0.0386(13) Uani 1 1 d .
H12E H 0.5530 0.8608 0.4462 0.046 Uiso 1 1 calc R
H12F H 0.6086 0.8299 0.4703 0.046 Uiso 1 1 calc R
C124 C 0.5856(5) 0.9549(5) 0.47138(15) 0.064(2) Uani 1 1 d .
H12G H 0.6353 0.9714 0.4810 0.097 Uiso 1 1 calc R
H12H H 0.5398 0.9476 0.4838 0.097 Uiso 1 1 calc R
H12I H 0.5713 0.9978 0.4585 0.097 Uiso 1 1 calc R
C131 C 0.8430(3) 0.8386(3) 0.41817(8) 0.0223(9) Uani 1 1 d .
H13A H 0.8855 0.8387 0.4041 0.027 Uiso 1 1 calc R
H13B H 0.8290 0.8968 0.4221 0.027 Uiso 1 1 calc R
C132 C 0.8801(3) 0.8002(3) 0.44271(10) 0.0304(11) Uani 1 1 d .
H13C H 0.8356 0.7874 0.4555 0.036 Uiso 1 1 calc R
H13D H 0.9080 0.7478 0.4380 0.036 Uiso 1 1 calc R
C133 C 0.9414(4) 0.8581(4) 0.45523(12) 0.0478(15) Uani 1 1 d .
H13E H 0.9130 0.9099 0.4603 0.057 Uiso 1 1 calc R
H13F H 0.9849 0.8721 0.4423 0.057 Uiso 1 1 calc R
C134 C 0.9813(4) 0.8196(5) 0.47960(11) 0.0574(18) Uani 1 1 d .
H13G H 0.9381 0.8029 0.4920 0.086 Uiso 1 1 calc R
H13H H 1.0177 0.8601 0.4880 0.086 Uiso 1 1 calc R
H13I H 1.0136 0.7711 0.4744 0.086 Uiso 1 1 calc R
C141 C 0.7834(3) 0.7062(3) 0.40096(9) 0.0235(9) Uani 1 1 d .
H14A H 0.7312 0.6802 0.3950 0.028 Uiso 1 1 calc R
H14B H 0.8007 0.6775 0.4173 0.028 Uiso 1 1 calc R
C142 C 0.8488(3) 0.6915(3) 0.38000(9) 0.0256(10) Uani 1 1 d .
H14C H 0.9016 0.7172 0.3855 0.031 Uiso 1 1 calc R
H14D H 0.8313 0.7172 0.3632 0.031 Uiso 1 1 calc R
C143 C 0.8610(3) 0.5986(3) 0.37610(10) 0.0328(11) Uani 1 1 d .
H14E H 0.8760 0.5735 0.3932 0.039 Uiso 1 1 calc R
H14F H 0.8078 0.5740 0.3705 0.039 Uiso 1 1 calc R
C144 C 0.9264(4) 0.5768(3) 0.35613(11) 0.0367(13) Uani 1 1 d .
H14G H 0.9133 0.6031 0.3393 0.055 Uiso 1 1 calc R
H14H H 0.9281 0.5167 0.3538 0.055 Uiso 1 1 calc R
H14I H 0.9803 0.5963 0.3623 0.055 Uiso 1 1 calc R
N2 N 0.2182(3) 0.1883(3) 0.40662(8) 0.0277(9) Uani 1 1 d .
C211 C 0.2497(3) 0.1422(3) 0.38251(9) 0.0292(10) Uani 1 1 d .
H21A H 0.2097 0.1501 0.3680 0.035 Uiso 1 1 calc R
H21B H 0.2514 0.0825 0.3867 0.035 Uiso 1 1 calc R
C212 C 0.3348(3) 0.1685(4) 0.37288(11) 0.0400(13) Uani 1 1 d .
H21C H 0.3363 0.2294 0.3711 0.048 Uiso 1 1 calc R
H21D H 0.3768 0.1523 0.3861 0.048 Uiso 1 1 calc R
C213 C 0.3556(4) 0.1300(3) 0.34685(11) 0.0401(13) Uani 1 1 d .
H21E H 0.3145 0.1479 0.3336 0.048 Uiso 1 1 calc R
H21F H 0.3517 0.0691 0.3485 0.048 Uiso 1 1 calc R
C214 C 0.4409(4) 0.1526(5) 0.33736(13) 0.0560(18) Uani 1 1 d .
H21G H 0.4486 0.2125 0.3387 0.084 Uiso 1 1 calc R
H21H H 0.4473 0.1356 0.3189 0.084 Uiso 1 1 calc R
H21I H 0.4823 0.1245 0.3482 0.084 Uiso 1 1 calc R
C221 C 0.2807(3) 0.1803(3) 0.42886(10) 0.0335(11) Uani 1 1 d .
H22A H 0.3346 0.2013 0.4226 0.040 Uiso 1 1 calc R
H22B H 0.2628 0.2160 0.4436 0.040 Uiso 1 1 calc R
C222 C 0.2924(3) 0.0932(3) 0.43915(11) 0.0369(12) Uani 1 1 d .
H22C H 0.2396 0.0734 0.4466 0.044 Uiso 1 1 calc R
H22D H 0.3071 0.0565 0.4243 0.044 Uiso 1 1 calc R
C223 C 0.3584(4) 0.0871(4) 0.45987(12) 0.0497(16) Uani 1 1 d .
H22E H 0.3473 0.1278 0.4740 0.060 Uiso 1 1 calc R
H22F H 0.4127 0.1005 0.4520 0.060 Uiso 1 1 calc R
C224 C 0.3616(5) 0.0004(4) 0.47177(12) 0.0586(18) Uani 1 1 d .
H22G H 0.3060 -0.0160 0.4774 0.088 Uiso 1 1 calc R
H22H H 0.3987 0.0004 0.4870 0.088 Uiso 1 1 calc R
H22I H 0.3821 -0.0387 0.4586 0.088 Uiso 1 1 calc R
C231 C 0.1358(3) 0.1496(3) 0.41420(10) 0.0330(11) Uani 1 1 d .
H23A H 0.1437 0.0895 0.4168 0.040 Uiso 1 1 calc R
H23B H 0.0963 0.1572 0.3995 0.040 Uiso 1 1 calc R
C232 C 0.0986(4) 0.1867(4) 0.43937(12) 0.0474(15) Uani 1 1 d .
H23C H 0.1426 0.1910 0.4529 0.057 Uiso 1 1 calc R
H23D H 0.0789 0.2433 0.4355 0.057 Uiso 1 1 calc R
C233 C 0.0292(5) 0.1379(5) 0.45030(14) 0.071(2) Uani 1 1 d .
H23E H 0.0477 0.0800 0.4526 0.085 Uiso 1 1 calc R
H23F H -0.0166 0.1378 0.4374 0.085 Uiso 1 1 calc R
C234 C -0.0029(5) 0.1689(6) 0.47613(16) 0.102(4) Uani 1 1 d .
H23G H 0.0418 0.1690 0.4891 0.153 Uiso 1 1 calc R
H23H H -0.0476 0.1329 0.4822 0.153 Uiso 1 1 calc R
H23I H -0.0240 0.2253 0.4739 0.153 Uiso 1 1 calc R
C241 C 0.2080(3) 0.2802(3) 0.40072(10) 0.0305(11) Uani 1 1 d .
H24A H 0.1869 0.3077 0.4168 0.037 Uiso 1 1 calc R
H24B H 0.2632 0.3036 0.3969 0.037 Uiso 1 1 calc R
C242 C 0.1512(3) 0.3009(3) 0.37809(9) 0.0283(10) Uani 1 1 d .
H24C H 0.0947 0.2807 0.3819 0.034 Uiso 1 1 calc R
H24D H 0.1708 0.2735 0.3618 0.034 Uiso 1 1 calc R
C243 C 0.1496(3) 0.3943(3) 0.37411(10) 0.0329(11) Uani 1 1 d .
H24E H 0.2066 0.4140 0.3709 0.039 Uiso 1 1 calc R
H24F H 0.1293 0.4210 0.3904 0.039 Uiso 1 1 calc R
C244 C 0.0947(4) 0.4201(3) 0.35103(11) 0.0364(12) Uani 1 1 d .
H24G H 0.1163 0.3963 0.3347 0.055 Uiso 1 1 calc R
H24H H 0.0942 0.4805 0.3496 0.055 Uiso 1 1 calc R
H24I H 0.0383 0.4002 0.3540 0.055 Uiso 1 1 calc R
N3 N 0.2998(2) 0.7103(3) 0.49983(7) 0.0262(9) Uani 1 1 d .
C311 C 0.3034(3) 0.7523(3) 0.47271(9) 0.0293(11) Uani 1 1 d .
H31A H 0.3485 0.7936 0.4731 0.035 Uiso 1 1 calc R
H31B H 0.3186 0.7099 0.4595 0.035 Uiso 1 1 calc R
C312 C 0.2248(3) 0.7958(3) 0.46310(9) 0.0322(11) Uani 1 1 d .
H31C H 0.2115 0.8426 0.4749 0.039 Uiso 1 1 calc R
H31D H 0.1778 0.7566 0.4634 0.039 Uiso 1 1 calc R
C313 C 0.2388(3) 0.8275(4) 0.43488(9) 0.0357(12) Uani 1 1 d .
H31E H 0.2912 0.8591 0.4342 0.043 Uiso 1 1 calc R
H31F H 0.2441 0.7798 0.4228 0.043 Uiso 1 1 calc R
C314 C 0.1686(4) 0.8824(4) 0.42562(12) 0.0516(15) Uani 1 1 d .
H31G H 0.1169 0.8508 0.4257 0.077 Uiso 1 1 calc R
H31H H 0.1801 0.9019 0.4077 0.077 Uiso 1 1 calc R
H31I H 0.1634 0.9298 0.4375 0.077 Uiso 1 1 calc R
C321 C 0.3880(3) 0.7149(3) 0.51090(10) 0.0294(11) Uani 1 1 d .
H32A H 0.3929 0.6742 0.5254 0.035 Uiso 1 1 calc R
H32B H 0.4269 0.6980 0.4969 0.035 Uiso 1 1 calc R
C322 C 0.4149(3) 0.7994(3) 0.52133(11) 0.0337(12) Uani 1 1 d .
H32C H 0.3966 0.8432 0.5090 0.040 Uiso 1 1 calc R
H32D H 0.3889 0.8097 0.5387 0.040 Uiso 1 1 calc R
C323 C 0.5082(3) 0.8016(3) 0.52402(10) 0.0344(11) Uani 1 1 d .
H32E H 0.5334 0.8018 0.5062 0.041 Uiso 1 1 calc R
H32F H 0.5269 0.7511 0.5332 0.041 Uiso 1 1 calc R
C324 C 0.5381(4) 0.8772(4) 0.53921(12) 0.0472(15) Uani 1 1 d .
H32G H 0.5132 0.9271 0.5317 0.071 Uiso 1 1 calc R
H32H H 0.5984 0.8810 0.5380 0.071 Uiso 1 1 calc R
H32I H 0.5220 0.8721 0.5577 0.071 Uiso 1 1 calc R
C331 C 0.2389(3) 0.7544(3) 0.51762(9) 0.0273(10) Uani 1 1 d .
H33A H 0.1839 0.7533 0.5091 0.033 Uiso 1 1 calc R
H33B H 0.2559 0.8130 0.5191 0.033 Uiso 1 1 calc R
C332 C 0.2305(3) 0.7189(3) 0.54524(9) 0.0323(11) Uani 1 1 d .
H33C H 0.2860 0.7105 0.5531 0.039 Uiso 1 1 calc R
H33D H 0.2022 0.6647 0.5445 0.039 Uiso 1 1 calc R
C333 C 0.1804(3) 0.7793(3) 0.56228(9) 0.0322(11) Uani 1 1 d .
H33E H 0.1820 0.7603 0.5808 0.039 Uiso 1 1 calc R
H33F H 0.2070 0.8344 0.5615 0.039 Uiso 1 1 calc R
C334 C 0.0901(3) 0.7880(4) 0.55381(12) 0.0459(14) Uani 1 1 d .
H33G H 0.0877 0.8087 0.5357 0.069 Uiso 1 1 calc R
H33H H 0.0619 0.8270 0.5656 0.069 Uiso 1 1 calc R
H33I H 0.0629 0.7340 0.5548 0.069 Uiso 1 1 calc R
C341 C 0.2800(3) 0.6193(3) 0.49758(10) 0.0281(10) Uani 1 1 d .
H34A H 0.2815 0.5950 0.5155 0.034 Uiso 1 1 calc R
H34B H 0.3242 0.5926 0.4872 0.034 Uiso 1 1 calc R
C342 C 0.1976(3) 0.5976(3) 0.48513(10) 0.0319(11) Uani 1 1 d .
H34C H 0.1979 0.6130 0.4663 0.038 Uiso 1 1 calc R
H34D H 0.1526 0.6286 0.4940 0.038 Uiso 1 1 calc R
C343 C 0.1828(3) 0.5052(4) 0.48796(11) 0.0372(12) Uani 1 1 d .
H34E H 0.2307 0.4751 0.4805 0.045 Uiso 1 1 calc R
H34F H 0.1793 0.4913 0.5069 0.045 Uiso 1 1 calc R
C344 C 0.1047(3) 0.4756(4) 0.47432(13) 0.0483(15) Uani 1 1 d .
H34G H 0.0571 0.5061 0.4812 0.072 Uiso 1 1 calc R
H34H H 0.0972 0.4164 0.4776 0.072 Uiso 1 1 calc R
H34I H 0.1095 0.4851 0.4553 0.072 Uiso 1 1 calc R
N4 N 0.7547(3) 0.7547(3) 0.5000 0.054(2) Uani 1 2 d S
C41 C 0.7057(3) 0.7057(3) 0.5000 0.0352(18) Uani 1 2 d S
C42 C 0.6408(3) 0.6408(3) 0.5000 0.048(2) Uani 1 2 d S
N5 N 0.2228(4) 0.2228(4) 0.5000 0.087(4) Uani 1 2 d S
C51 C 0.2719(4) 0.2719(4) 0.5000 0.043(2) Uani 1 2 d S
C52 C 0.3349(4) 0.3349(4) 0.5000 0.066(3) Uani 1 2 d S

loop_
_atom_site_aniso_label
_atom_site_aniso_U_11
_atom_site_aniso_U_22
_atom_site_aniso_U_33
_atom_site_aniso_U_23
_atom_site_aniso_U_13
_atom_site_aniso_U_12
Ti1 0.0146(3) 0.0166(3) 0.0122(3) 0.0007(3) -0.0009(2) 0.0017(3)
Mo2 0.01489(16) 0.02194(19) 0.02029(16) -0.00373(14) -0.00306(13) 0.00176(14)
Mo3 0.02275(18) 0.01322(17) 0.02111(15) -0.00092(12) 0.00036(15) 0.00306(14)
Mo4 0.01597(16) 0.02200(19) 0.01905(16) 0.00228(15) 0.00374(12) 0.00087(14)
Mo5 0.02385(18) 0.01331(17) 0.01676(15) 0.00040(12) -0.00260(14) 0.00261(13)
Mo6 0.0310(2) 0.02404(19) 0.01174(14) -0.00133(15) -0.00138(13) 0.00487(16)
O1 0.0295(14) 0.0295(14) 0.0149(17) 0.0019(12) -0.0019(12) 0.001(2)
O2 0.0186(15) 0.0333(18) 0.0307(18) -0.0060(15) -0.0035(13) 0.0006(14)
O3 0.0364(18) 0.0167(15) 0.0410(19) -0.0017(13) 0.0007(18) 0.0038(15)
O4 0.0225(16) 0.0351(19) 0.0307(17) 0.0058(15) 0.0074(13) 0.0027(14)
O5 0.0393(19) 0.0191(16) 0.0294(18) 0.0011(13) -0.0077(16) 0.0056(14)
O6 0.054(2) 0.042(2) 0.0129(13) -0.0004(15) -0.0036(14) 0.0056(18)
O7 0.0158(13) 0.0155(13) 0.0132(11) 0.0002(10) -0.0027(10) 0.0022(11)
O12 0.0161(14) 0.0260(17) 0.0212(14) -0.0007(12) 0.0021(11) 0.0004(12)
O13 0.0226(15) 0.0164(14) 0.0208(13) 0.0043(11) -0.0007(12) 0.0016(12)
O14 0.0146(13) 0.0252(16) 0.0173(13) 0.0018(12) -0.0025(10) -0.0001(12)
O15 0.0205(15) 0.0164(14) 0.0183(13) -0.0024(11) -0.0004(11) 0.0034(11)
O23 0.0222(15) 0.0194(15) 0.0202(15) -0.0023(12) -0.0009(12) -0.0045(12)
O25 0.0210(15) 0.0239(16) 0.0232(15) -0.0040(13) -0.0058(13) 0.0069(12)
O26 0.0237(16) 0.0279(18) 0.0236(14) -0.0062(13) -0.0078(12) 0.0014(13)
O34 0.0191(15) 0.0202(16) 0.0289(17) 0.0047(13) 0.0066(13) 0.0082(12)
O36 0.0301(18) 0.0240(16) 0.0232(14) -0.0068(12) 0.0005(13) 0.0038(13)
O45 0.0247(16) 0.0188(16) 0.0299(17) 0.0018(13) 0.0020(13) 0.0001(12)
O46 0.0340(18) 0.0348(19) 0.0136(13) -0.0017(13) 0.0032(12) -0.0026(15)
O56 0.0323(18) 0.0242(16) 0.0156(14) 0.0007(12) -0.0033(13) 0.0048(13)
N1 0.0228(19) 0.0172(18) 0.0183(17) 0.0009(14) 0.0055(14) -0.0011(14)
C111 0.028(2) 0.022(2) 0.018(2) 0.0047(17) 0.0058(17) -0.0017(18)
C112 0.028(3) 0.031(3) 0.030(3) 0.005(2) 0.001(2) -0.002(2)
C113 0.028(2) 0.032(3) 0.026(2) 0.004(2) -0.0009(19) 0.001(2)
C114 0.035(3) 0.060(4) 0.031(3) 0.007(3) -0.004(2) -0.008(3)
C121 0.023(2) 0.023(2) 0.020(2) 0.0046(17) 0.0057(17) 0.0037(17)
C122 0.037(3) 0.031(3) 0.032(3) 0.004(2) 0.014(2) 0.003(2)
C123 0.036(3) 0.047(3) 0.034(3) 0.002(2) 0.014(2) 0.005(2)
C124 0.069(5) 0.062(5) 0.062(5) -0.012(4) 0.033(4) 0.016(4)
C131 0.026(2) 0.026(2) 0.015(2) -0.0010(17) 0.0027(17) -0.0017(18)
C132 0.027(2) 0.038(3) 0.027(2) 0.005(2) 0.001(2) 0.000(2)
C133 0.041(3) 0.060(4) 0.043(3) 0.005(3) -0.013(3) -0.008(3)
C134 0.052(4) 0.088(5) 0.032(3) 0.006(3) -0.017(3) -0.006(3)
C141 0.026(2) 0.017(2) 0.027(2) 0.0030(17) 0.0040(18) -0.0006(17)
C142 0.028(2) 0.023(2) 0.026(2) 0.0003(18) 0.0031(19) 0.0022(18)
C143 0.038(3) 0.024(2) 0.036(3) 0.003(2) 0.013(2) 0.001(2)
C144 0.045(3) 0.029(3) 0.037(3) -0.003(2) 0.012(2) 0.003(2)
N2 0.035(2) 0.026(2) 0.0223(19) -0.0050(16) -0.0105(17) 0.0004(17)
C211 0.037(3) 0.025(2) 0.025(2) -0.0039(19) -0.010(2) -0.001(2)
C212 0.036(3) 0.043(3) 0.041(3) 0.001(2) -0.005(2) -0.010(2)
C213 0.046(3) 0.034(3) 0.040(3) 0.005(2) 0.002(3) -0.008(3)
C214 0.049(4) 0.076(5) 0.043(4) 0.005(3) 0.003(3) -0.011(3)
C221 0.039(3) 0.033(3) 0.028(3) -0.006(2) -0.016(2) 0.000(2)
C222 0.039(3) 0.033(3) 0.038(3) -0.003(2) -0.012(2) -0.001(2)
C223 0.058(4) 0.049(4) 0.043(3) -0.006(3) -0.024(3) 0.004(3)
C224 0.074(5) 0.064(4) 0.038(3) -0.004(3) -0.022(3) 0.018(4)
C231 0.034(3) 0.034(3) 0.031(2) -0.002(2) -0.009(2) 0.000(2)
C232 0.045(3) 0.050(4) 0.047(4) -0.007(3) -0.001(3) 0.010(3)
C233 0.075(5) 0.080(5) 0.059(4) -0.025(4) 0.009(4) -0.017(4)
C234 0.068(6) 0.155(9) 0.082(6) -0.053(6) 0.030(5) -0.048(6)
C241 0.038(3) 0.024(2) 0.029(2) 0.0000(19) -0.012(2) 0.000(2)
C242 0.032(3) 0.024(2) 0.029(2) -0.0026(19) -0.008(2) 0.0010(19)
C243 0.037(3) 0.026(2) 0.036(3) -0.004(2) -0.007(2) -0.005(2)
C244 0.043(3) 0.028(3) 0.038(3) 0.005(2) -0.003(2) 0.001(2)
N3 0.026(2) 0.032(2) 0.020(2) 0.0008(17) 0.0030(16) 0.0122(16)
C311 0.030(3) 0.038(3) 0.020(2) -0.003(2) 0.0044(19) 0.009(2)
C312 0.035(3) 0.040(3) 0.022(2) 0.005(2) 0.003(2) 0.005(2)
C313 0.042(3) 0.046(3) 0.018(2) 0.000(2) 0.001(2) 0.001(2)
C314 0.063(4) 0.046(4) 0.046(3) 0.009(3) -0.006(3) 0.002(3)
C321 0.024(2) 0.028(2) 0.035(3) -0.006(2) -0.003(2) 0.0106(19)
C322 0.038(3) 0.030(3) 0.033(3) -0.004(2) -0.001(2) 0.009(2)
C323 0.042(3) 0.025(2) 0.036(3) 0.008(2) 0.004(2) -0.003(2)
C324 0.053(4) 0.038(3) 0.050(4) 0.006(3) -0.006(3) -0.007(3)
C331 0.032(3) 0.032(3) 0.018(2) 0.0012(18) 0.0004(18) 0.012(2)
C332 0.036(3) 0.039(3) 0.021(2) 0.004(2) 0.002(2) 0.008(2)
C333 0.035(3) 0.044(3) 0.018(2) -0.004(2) 0.000(2) 0.004(2)
C334 0.032(3) 0.054(4) 0.052(4) -0.010(3) 0.005(3) 0.005(3)
C341 0.025(2) 0.028(3) 0.031(2) -0.001(2) 0.001(2) 0.0101(19)
C342 0.031(3) 0.039(3) 0.025(2) 0.001(2) 0.002(2) 0.012(2)
C343 0.030(3) 0.045(3) 0.037(3) 0.003(3) 0.006(2) -0.002(2)
C344 0.031(3) 0.059(4) 0.055(4) 0.001(3) 0.010(3) -0.006(3)
N4 0.064(4) 0.064(4) 0.035(4) -0.001(3) 0.001(3) -0.036(4)
C41 0.040(3) 0.040(3) 0.025(4) -0.003(2) 0.003(2) -0.007(4)
C42 0.040(3) 0.040(3) 0.065(6) -0.012(3) 0.012(3) -0.012(4)
N5 0.107(6) 0.107(6) 0.046(5) -0.016(4) 0.016(4) -0.062(7)
C51 0.048(3) 0.048(3) 0.034(4) -0.001(3) 0.001(3) -0.011(4)
C52 0.040(3) 0.040(3) 0.118(9) 0.027(4) -0.027(4) -0.017(4)

loop_
_atom_type_symbol
_atom_type_description
_atom_type_scat_dispersion_real
_atom_type_scat_dispersion_imag
_atom_type_scat_source
C C 0.0033 0.0016 'International Tables Vol C Tables 4.2.6.8 and 6.1.1.4'
H H 0.0000 0.0000 'International Tables Vol C Tables 4.2.6.8 and 6.1.1.4'
N N 0.0061 0.0033 'International Tables Vol C Tables 4.2.6.8 and 6.1.1.4'
O O 0.0106 0.0060 'International Tables Vol C Tables 4.2.6.8 and 6.1.1.4'
Ti Ti 0.2776 0.4457 'International Tables Vol C Tables 4.2.6.8 and 6.1.1.4'
Mo Mo -1.6832 0.6857 'International Tables Vol C Tables 4.2.6.8 and 6.1.1.4'

loop_
_geom_angle_atom_site_label_1
_geom_angle_atom_site_label_2
_geom_angle_atom_site_label_3
_geom_angle
_geom_angle_site_symmetry_3
O1 Ti1 O7 178.98(11) .
O1 Ti1 O12 100.99(14) .
O1 Ti1 O13 101.95(12) .
O1 Ti1 O14 101.71(14) .
O1 Ti1 O15 100.05(12) .
O7 Ti1 O12 79.01(11) .
O7 Ti1 O13 79.07(11) .
O7 Ti1 O14 78.29(10) .
O7 Ti1 O15 78.93(11) .
O12 Ti1 O13 88.57(13) .
O12 Ti1 O14 157.30(12) .
O12 Ti1 O15 88.01(12) .
O13 Ti1 O14 87.10(13) .
O13 Ti1 O15 157.98(12) .
O14 Ti1 O15 87.70(12) .
O2 Mo2 O7 174.77(14) .
O2 Mo2 O12 103.62(14) .
O2 Mo2 O23 99.30(14) .
O2 Mo2 O25 105.13(15) .
O2 Mo2 O26 102.15(14) .
O7 Mo2 O12 76.75(11) .
O7 Mo2 O23 75.51(10) .
O7 Mo2 O25 80.02(11) .
O7 Mo2 O26 76.66(11) .
O12 Mo2 O23 84.46(12) .
O12 Mo2 O25 93.19(13) .
O12 Mo2 O26 152.29(12) .
O23 Mo2 O25 155.31(12) .
O23 Mo2 O26 81.49(12) .
O25 Mo2 O26 89.78(13) .
O3 Mo3 O7 176.79(14) .
O3 Mo3 O13 104.65(14) .
O3 Mo3 O23 103.90(15) .
O3 Mo3 O34 101.64(15) .
O3 Mo3 O36 102.61(15) .
O7 Mo3 O13 76.83(10) .
O7 Mo3 O23 78.74(11) .
O7 Mo3 O34 75.57(10) .
O7 Mo3 O36 75.51(11) .
O13 Mo3 O23 93.84(13) .
O13 Mo3 O34 84.83(13) .
O13 Mo3 O36 151.23(12) .
O23 Mo3 O34 153.89(12) .
O23 Mo3 O36 88.43(13) .
O34 Mo3 O36 80.80(13) .
O4 Mo4 O7 175.51(14) .
O4 Mo4 O14 104.35(14) .
O4 Mo4 O34 104.23(14) .
O4 Mo4 O45 99.90(14) .
O4 Mo4 O46 101.76(15) .
O7 Mo4 O14 76.84(10) .
O7 Mo4 O34 79.93(11) .
O7 Mo4 O45 75.82(11) .
O7 Mo4 O46 76.38(11) .
O14 Mo4 O34 93.62(13) .
O14 Mo4 O45 84.84(13) .
O14 Mo4 O46 152.01(13) .
O34 Mo4 O45 155.42(12) .
O34 Mo4 O46 89.57(14) .
O45 Mo4 O46 80.91(13) .
O5 Mo5 O7 175.81(13) .
O5 Mo5 O15 103.37(14) .
O5 Mo5 O25 100.25(14) .
O5 Mo5 O45 104.80(15) .
O5 Mo5 O56 103.32(14) .
O7 Mo5 O15 76.87(11) .
O7 Mo5 O25 75.59(10) .
O7 Mo5 O45 79.32(11) .
O7 Mo5 O56 75.75(11) .
O15 Mo5 O25 84.32(13) .
O15 Mo5 O45 94.01(13) .
O15 Mo5 O56 151.33(13) .
O25 Mo5 O45 154.57(12) .
O25 Mo5 O56 80.80(13) .
O45 Mo5 O56 89.18(14) .
O6 Mo6 O7 178.85(14) .
O6 Mo6 O26 103.21(16) .
O6 Mo6 O36 104.07(15) .
O6 Mo6 O46 103.53(16) .
O6 Mo6 O56 102.45(15) .
O7 Mo6 O26 76.83(10) .
O7 Mo6 O36 77.08(11) .
O7 Mo6 O46 76.41(10) .
O7 Mo6 O56 76.40(11) .
O26 Mo6 O36 87.32(14) .
O26 Mo6 O46 153.23(12) .
O26 Mo6 O56 86.52(13) .
O36 Mo6 O46 87.41(14) .
O36 Mo6 O56 153.47(12) .
O46 Mo6 O56 86.58(14) .
Ti1 O1 Ti1 173.2(3) 7_556
Ti1 O7 Mo2 89.93(9) .
Ti1 O7 Mo3 89.72(10) .
Ti1 O7 Mo4 90.52(9) .
Ti1 O7 Mo5 90.04(9) .
Ti1 O7 Mo6 179.46(14) .
Mo2 O7 Mo3 90.05(9) .
Mo2 O7 Mo4 179.54(13) .
Mo2 O7 Mo5 90.11(9) .
Mo2 O7 Mo6 89.62(9) .
Mo3 O7 Mo4 89.84(9) .
Mo3 O7 Mo5 179.71(14) .
Mo3 O7 Mo6 89.98(9) .
Mo4 O7 Mo5 90.00(9) .
Mo4 O7 Mo6 89.93(9) .
Mo5 O7 Mo6 90.25(9) .
Ti1 O12 Mo2 113.98(14) .
Ti1 O13 Mo3 113.92(13) .
Ti1 O14 Mo4 114.01(13) .
Ti1 O15 Mo5 113.82(14) .
Mo2 O23 Mo3 115.61(14) .
Mo2 O25 Mo5 114.22(14) .
Mo2 O26 Mo6 116.59(14) .
Mo3 O34 Mo4 114.55(13) .
Mo3 O36 Mo6 117.10(14) .
Mo4 O45 Mo5 114.77(15) .
Mo4 O46 Mo6 116.83(15) .
Mo5 O56 Mo6 117.20(15) .
C111 N1 C121 110.5(3) .
C111 N1 C131 106.5(3) .
C111 N1 C141 111.6(3) .
C121 N1 C131 111.0(3) .
C121 N1 C141 106.2(3) .
C131 N1 C141 111.1(3) .
N1 C111 H11A 108.4 .
N1 C111 H11B 108.4 .
N1 C111 C112 115.7(4) .
H11A C111 H11B 107.4 .
H11A C111 C112 108.4 .
H11B C111 C112 108.4 .
C111 C112 H11C 109.6 .
C111 C112 H11D 109.6 .
C111 C112 C113 110.1(4) .
H11C C112 H11D 108.2 .
H11C C112 C113 109.6 .
H11D C112 C113 109.6 .
C112 C113 H11E 108.9 .
C112 C113 H11F 108.9 .
C112 C113 C114 113.3(4) .
H11E C113 H11F 107.7 .
H11E C113 C114 108.9 .
H11F C113 C114 108.9 .
C113 C114 H11G 109.5 .
C113 C114 H11H 109.5 .
C113 C114 H11I 109.5 .
H11G C114 H11H 109.5 .
H11G C114 H11I 109.5 .
H11H C114 H11I 109.5 .
N1 C121 H12A 108.6 .
N1 C121 H12B 108.6 .
N1 C121 C122 114.5(4) .
H12A C121 H12B 107.6 .
H12A C121 C122 108.6 .
H12B C121 C122 108.6 .
C121 C122 H12C 109.4 .
C121 C122 H12D 109.4 .
C121 C122 C123 111.3(4) .
H12C C122 H12D 108.0 .
H12C C122 C123 109.4 .
H12D C122 C123 109.4 .
C122 C123 H12E 109.1 .
C122 C123 H12F 109.1 .
C122 C123 C124 112.4(5) .
H12E C123 H12F 107.9 .
H12E C123 C124 109.1 .
H12F C123 C124 109.1 .
C123 C124 H12G 109.5 .
C123 C124 H12H 109.5 .
C123 C124 H12I 109.5 .
H12G C124 H12H 109.5 .
H12G C124 H12I 109.5 .
H12H C124 H12I 109.5 .
N1 C131 H13A 108.5 .
N1 C131 H13B 108.5 .
N1 C131 C132 115.3(4) .
H13A C131 H13B 107.5 .
H13A C131 C132 108.5 .
H13B C131 C132 108.5 .
C131 C132 H13C 109.5 .
C131 C132 H13D 109.5 .
C131 C132 C133 110.7(4) .
H13C C132 H13D 108.1 .
H13C C132 C133 109.5 .
H13D C132 C133 109.5 .
C132 C133 H13E 109.3 .
C132 C133 H13F 109.3 .
C132 C133 C134 111.5(5) .
H13E C133 H13F 108.0 .
H13E C133 C134 109.3 .
H13F C133 C134 109.3 .
C133 C134 H13G 109.5 .
C133 C134 H13H 109.5 .
C133 C134 H13I 109.5 .
H13G C134 H13H 109.5 .
H13G C134 H13I 109.5 .
H13H C134 H13I 109.5 .
N1 C141 H14A 108.3 .
N1 C141 H14B 108.3 .
N1 C141 C142 115.8(4) .
H14A C141 H14B 107.4 .
H14A C141 C142 108.3 .
H14B C141 C142 108.3 .
C141 C142 H14C 109.8 .
C141 C142 H14D 109.8 .
C141 C142 C143 109.5(4) .
H14C C142 H14D 108.2 .
H14C C142 C143 109.8 .
H14D C142 C143 109.8 .
C142 C143 H14E 108.7 .
C142 C143 H14F 108.7 .
C142 C143 C144 114.1(4) .
H14E C143 H14F 107.6 .
H14E C143 C144 108.7 .
H14F C143 C144 108.7 .
C143 C144 H14G 109.5 .
C143 C144 H14H 109.5 .
C143 C144 H14I 109.5 .
H14G C144 H14H 109.5 .
H14G C144 H14I 109.5 .
H14H C144 H14I 109.5 .
C211 N2 C221 109.4(4) .
C211 N2 C231 107.2(4) .
C211 N2 C241 110.9(4) .
C221 N2 C231 111.1(4) .
C221 N2 C241 107.5(3) .
C231 N2 C241 110.9(4) .
N2 C211 H21A 108.5 .
N2 C211 H21B 108.5 .
N2 C211 C212 115.2(4) .
H21A C211 H21B 107.5 .
H21A C211 C212 108.5 .
H21B C211 C212 108.5 .
C211 C212 H21C 109.3 .
C211 C212 H21D 109.3 .
C211 C212 C213 111.7(4) .
H21C C212 H21D 107.9 .
H21C C212 C213 109.3 .
H21D C212 C213 109.3 .
C212 C213 H21E 109.1 .
C212 C213 H21F 109.1 .
C212 C213 C214 112.7(5) .
H21E C213 H21F 107.8 .
H21E C213 C214 109.1 .
H21F C213 C214 109.1 .
C213 C214 H21G 109.5 .
C213 C214 H21H 109.5 .
C213 C214 H21I 109.5 .
H21G C214 H21H 109.5 .
H21G C214 H21I 109.5 .
H21H C214 H21I 109.5 .
N2 C221 H22A 108.6 .
N2 C221 H22B 108.6 .
N2 C221 C222 114.8(4) .
H22A C221 H22B 107.6 .
H22A C221 C222 108.6 .
H22B C221 C222 108.6 .
C221 C222 H22C 109.0 .
C221 C222 H22D 109.0 .
C221 C222 C223 113.1(4) .
H22C C222 H22D 107.8 .
H22C C222 C223 109.0 .
H22D C222 C223 109.0 .
C222 C223 H22E 109.4 .
C222 C223 H22F 109.4 .
C222 C223 C224 111.2(5) .
H22E C223 H22F 108.0 .
H22E C223 C224 109.4 .
H22F C223 C224 109.4 .
C223 C224 H22G 109.5 .
C223 C224 H22H 109.5 .
C223 C224 H22I 109.5 .
H22G C224 H22H 109.5 .
H22G C224 H22I 109.5 .
H22H C224 H22I 109.5 .
N2 C231 H23A 109.0 .
N2 C231 H23B 109.0 .
N2 C231 C232 113.1(4) .
H23A C231 H23B 107.8 .
H23A C231 C232 109.0 .
H23B C231 C232 109.0 .
C231 C232 H23C 108.8 .
C231 C232 H23D 108.8 .
C231 C232 C233 113.6(5) .
H23C C232 H23D 107.7 .
H23C C232 C233 108.8 .
H23D C232 C233 108.8 .
C232 C233 H23E 108.7 .
C232 C233 H23F 108.7 .
C232 C233 C234 114.4(6) .
H23E C233 H23F 107.6 .
H23E C233 C234 108.7 .
H23F C233 C234 108.7 .
C233 C234 H23G 109.5 .
C233 C234 H23H 109.5 .
C233 C234 H23I 109.5 .
H23G C234 H23H 109.5 .
H23G C234 H23I 109.5 .
H23H C234 H23I 109.5 .
N2 C241 H24A 108.4 .
N2 C241 H24B 108.4 .
N2 C241 C242 115.6(4) .
H24A C241 H24B 107.4 .
H24A C241 C242 108.4 .
H24B C241 C242 108.4 .
C241 C242 H24C 109.8 .
C241 C242 H24D 109.8 .
C241 C242 C243 109.3(4) .
H24C C242 H24D 108.3 .
H24C C242 C243 109.8 .
H24D C242 C243 109.8 .
C242 C243 H24E 109.1 .
C242 C243 H24F 109.1 .
C242 C243 C244 112.5(4) .
H24E C243 H24F 107.8 .
H24E C243 C244 109.1 .
H24F C243 C244 109.1 .
C243 C244 H24G 109.5 .
C243 C244 H24H 109.5 .
C243 C244 H24I 109.5 .
H24G C244 H24H 109.5 .
H24G C244 H24I 109.5 .
H24H C244 H24I 109.5 .
C311 N3 C321 105.7(4) .
C311 N3 C331 110.5(3) .
C311 N3 C341 111.8(4) .
C321 N3 C331 111.3(4) .
C321 N3 C341 105.8(3) .
C331 N3 C341 111.5(4) .
N3 C311 H31A 108.0 .
N3 C311 H31B 108.0 .
N3 C311 C312 117.2(4) .
H31A C311 H31B 107.2 .
H31A C311 C312 108.0 .
H31B C311 C312 108.0 .
C311 C312 H31C 109.9 .
C311 C312 H31D 109.9 .
C311 C312 C313 109.1(4) .
H31C C312 H31D 108.3 .
H31C C312 C313 109.9 .
H31D C312 C313 109.9 .
C312 C313 H31E 109.2 .
C312 C313 H31F 109.2 .
C312 C313 C314 112.0(5) .
H31E C313 H31F 107.9 .
H31E C313 C314 109.2 .
H31F C313 C314 109.2 .
C313 C314 H31G 109.5 .
C313 C314 H31H 109.5 .
C313 C314 H31I 109.5 .
H31G C314 H31H 109.5 .
H31G C314 H31I 109.5 .
H31H C314 H31I 109.5 .
N3 C321 H32A 108.3 .
N3 C321 H32B 108.3 .
N3 C321 C322 115.7(4) .
H32A C321 H32B 107.4 .
H32A C321 C322 108.3 .
H32B C321 C322 108.3 .
C321 C322 H32C 109.7 .
C321 C322 H32D 109.7 .
C321 C322 C323 109.6(4) .
H32C C322 H32D 108.2 .
H32C C322 C323 109.7 .
H32D C322 C323 109.7 .
C322 C323 H32E 109.1 .
C322 C323 H32F 109.1 .
C322 C323 C324 112.4(5) .
H32E C323 H32F 107.9 .
H32E C323 C324 109.1 .
H32F C323 C324 109.1 .
C323 C324 H32G 109.5 .
C323 C324 H32H 109.5 .
C323 C324 H32I 109.5 .
H32G C324 H32H 109.5 .
H32G C324 H32I 109.5 .
H32H C324 H32I 109.5 .
N3 C331 H33A 108.4 .
N3 C331 H33B 108.4 .
N3 C331 C332 115.4(4) .
H33A C331 H33B 107.5 .
H33A C331 C332 108.4 .
H33B C331 C332 108.4 .
C331 C332 H33C 109.9 .
C331 C332 H33D 109.9 .
C331 C332 C333 108.9(4) .
H33C C332 H33D 108.3 .
H33C C332 C333 109.9 .
H33D C332 C333 109.9 .
C332 C333 H33E 108.8 .
C332 C333 H33F 108.8 .
C332 C333 C334 113.9(4) .
H33E C333 H33F 107.7 .
H33E C333 C334 108.8 .
H33F C333 C334 108.8 .
C333 C334 H33G 109.5 .
C333 C334 H33H 109.5 .
C333 C334 H33I 109.5 .
H33G C334 H33H 109.5 .
H33G C334 H33I 109.5 .
H33H C334 H33I 109.5 .
N3 C341 H34A 108.2 .
N3 C341 H34B 108.2 .
N3 C341 C342 116.3(4) .
H34A C341 H34B 107.4 .
H34A C341 C342 108.2 .
H34B C341 C342 108.2 .
C341 C342 H34C 109.9 .
C341 C342 H34D 109.9 .
C341 C342 C343 109.1(4) .
H34C C342 H34D 108.3 .
H34C C342 C343 109.9 .
H34D C342 C343 109.9 .
C342 C343 H34E 108.9 .
C342 C343 H34F 108.9 .
C342 C343 C344 113.4(5) .
H34E C343 H34F 107.7 .
H34E C343 C344 108.9 .
H34F C343 C344 108.9 .
C343 C344 H34G 109.5 .
C343 C344 H34H 109.5 .
C343 C344 H34I 109.5 .
H34G C344 H34H 109.5 .
H34G C344 H34I 109.5 .
H34H C344 H34I 109.5 .
N4 C41 C42 180.0(7) .
N5 C51 C52 180.0(8) .

loop_
_geom_bond_atom_site_label_1
_geom_bond_atom_site_label_2
_geom_bond_distance
_geom_bond_site_symmetry_2
Ti1 O1 1.8148(7) .
Ti1 O7 2.179(3) .
Ti1 O12 1.939(3) .
Ti1 O13 1.964(3) .
Ti1 O14 1.959(3) .
Ti1 O15 1.962(3) .
Mo2 O2 1.701(3) .
Mo2 O7 2.328(3) .
Mo2 O12 1.861(3) .
Mo2 O23 2.060(3) .
Mo2 O25 1.858(3) .
Mo2 O26 1.941(3) .
Mo3 O3 1.696(3) .
Mo3 O7 2.353(3) .
Mo3 O13 1.852(3) .
Mo3 O23 1.851(3) .
Mo3 O34 2.054(3) .
Mo3 O36 1.975(3) .
Mo4 O4 1.704(3) .
Mo4 O7 2.319(3) .
Mo4 O14 1.852(3) .
Mo4 O34 1.866(3) .
Mo4 O45 2.063(3) .
Mo4 O46 1.943(3) .
Mo5 O5 1.698(3) .
Mo5 O7 2.342(3) .
Mo5 O15 1.857(3) .
Mo5 O25 2.076(3) .
Mo5 O45 1.847(3) .
Mo5 O56 1.956(3) .
Mo6 O6 1.689(3) .
Mo6 O7 2.336(3) .
Mo6 O26 1.922(3) .
Mo6 O36 1.911(3) .
Mo6 O46 1.918(3) .
Mo6 O56 1.928(3) .
O1 Ti1 1.8148(7) 7_556
N1 C111 1.523(5) .
N1 C121 1.523(5) .
N1 C131 1.524(5) .
N1 C141 1.516(5) .
C111 H11A 0.990 .
C111 H11B 0.990 .
C111 C112 1.524(7) .
C112 H11C 0.990 .
C112 H11D 0.990 .
C112 C113 1.522(6) .
C113 H11E 0.990 .
C113 H11F 0.990 .
C113 C114 1.517(7) .
C114 H11G 0.980 .
C114 H11H 0.980 .
C114 H11I 0.980 .
C121 H12A 0.990 .
C121 H12B 0.990 .
C121 C122 1.511(6) .
C122 H12C 0.990 .
C122 H12D 0.990 .
C122 C123 1.513(7) .
C123 H12E 0.990 .
C123 H12F 0.990 .
C123 C124 1.509(8) .
C124 H12G 0.980 .
C124 H12H 0.980 .
C124 H12I 0.980 .
C131 H13A 0.990 .
C131 H13B 0.990 .
C131 C132 1.516(6) .
C132 H13C 0.990 .
C132 H13D 0.990 .
C132 C133 1.506(7) .
C133 H13E 0.990 .
C133 H13F 0.990 .
C133 C134 1.528(8) .
C134 H13G 0.980 .
C134 H13H 0.980 .
C134 H13I 0.980 .
C141 H14A 0.990 .
C141 H14B 0.990 .
C141 C142 1.520(6) .
C142 H14C 0.990 .
C142 H14D 0.990 .
C142 C143 1.530(6) .
C143 H14E 0.990 .
C143 H14F 0.990 .
C143 C144 1.508(7) .
C144 H14G 0.980 .
C144 H14H 0.980 .
C144 H14I 0.980 .
N2 C211 1.521(6) .
N2 C221 1.521(6) .
N2 C231 1.522(6) .
N2 C241 1.525(6) .
C211 H21A 0.990 .
C211 H21B 0.990 .
C211 C212 1.522(7) .
C212 H21C 0.990 .
C212 H21D 0.990 .
C212 C213 1.499(8) .
C213 H21E 0.990 .
C213 H21F 0.990 .
C213 C214 1.508(8) .
C214 H21G 0.980 .
C214 H21H 0.980 .
C214 H21I 0.980 .
C221 H22A 0.990 .
C221 H22B 0.990 .
C221 C222 1.515(7) .
C222 H22C 0.990 .
C222 H22D 0.990 .
C222 C223 1.502(7) .
C223 H22E 0.990 .
C223 H22F 0.990 .
C223 C224 1.528(9) .
C224 H22G 0.980 .
C224 H22H 0.980 .
C224 H22I 0.980 .
C231 H23A 0.990 .
C231 H23B 0.990 .
C231 C232 1.534(7) .
C232 H23C 0.990 .
C232 H23D 0.990 .
C232 C233 1.481(9) .
C233 H23E 0.990 .
C233 H23F 0.990 .
C233 C234 1.497(9) .
C234 H23G 0.980 .
C234 H23H 0.980 .
C234 H23I 0.980 .
C241 H24A 0.990 .
C241 H24B 0.990 .
C241 C242 1.510(6) .
C242 H24C 0.990 .
C242 H24D 0.990 .
C242 C243 1.524(6) .
C243 H24E 0.990 .
C243 H24F 0.990 .
C243 C244 1.530(7) .
C244 H24G 0.980 .
C244 H24H 0.980 .
C244 H24I 0.980 .
N3 C311 1.536(6) .
N3 C321 1.536(6) .
N3 C331 1.515(6) .
N3 C341 1.512(6) .
C311 H31A 0.990 .
C311 H31B 0.990 .
C311 C312 1.532(6) .
C312 H31C 0.990 .
C312 H31D 0.990 .
C312 C313 1.538(6) .
C313 H31E 0.990 .
C313 H31F 0.990 .
C313 C314 1.517(8) .
C314 H31G 0.980 .
C314 H31H 0.980 .
C314 H31I 0.980 .
C321 H32A 0.990 .
C321 H32B 0.990 .
C321 C322 1.529(7) .
C322 H32C 0.990 .
C322 H32D 0.990 .
C322 C323 1.517(7) .
C323 H32E 0.990 .
C323 H32F 0.990 .
C323 C324 1.525(8) .
C324 H32G 0.980 .
C324 H32H 0.980 .
C324 H32I 0.980 .
C331 H33A 0.990 .
C331 H33B 0.990 .
C331 C332 1.521(6) .
C332 H33C 0.990 .
C332 H33D 0.990 .
C332 C333 1.538(6) .
C333 H33E 0.990 .
C333 H33F 0.990 .
C333 C334 1.529(7) .
C334 H33G 0.980 .
C334 H33H 0.980 .
C334 H33I 0.980 .
C341 H34A 0.990 .
C341 H34B 0.990 .
C341 C342 1.517(7) .
C342 H34C 0.990 .
C342 H34D 0.990 .
C342 C343 1.522(8) .
C343 H34E 0.990 .
C343 H34F 0.990 .
C343 C344 1.519(8) .
C344 H34G 0.980 .
C344 H34H 0.980 .
C344 H34I 0.980 .
N4 C41 1.122(9) .
C41 C42 1.486(10) .
N5 C51 1.123(11) .
C51 C52 1.444(11) .
